data_8102285
loop_
_publ_author_name
'Chun-Sheng Zhou'
'Guo-Chun Zhang'

_publ_contact_author
;
  C. S. Zhou   
;
_publ_section_title
;
 Crystal structure of poly-aqua[(pyridine-2,6-dicarboxylic acid
 N-oxide) (4,4'-bipyridine)nickel(II) dihydrate,
 (Ni(C7H3NO5)(C10N2H8)0.5(H2O)) &#x00B7; 2H2O
;
_journal_issue 2
_journal_name_full 'Zeitschrift f\"ur Kristallographie - New Crystal Structures'
_journal_page_first 175
_journal_volume 223
_journal_year 2008
_chemical_formula_moiety 'C12 H13 N2 Ni O8'
_chemical_formula_sum 'C12 H13 N2 Ni O8'
_chemical_formula_weight 371.95
_space_group_IT_number 2
_symmetry_cell_setting triclinic
_symmetry_space_group_name_Hall '-P 1'
_symmetry_space_group_name_H-M 'P -1'
_atom_sites_solution_hydrogens geom
_atom_sites_solution_primary direct
_atom_sites_solution_secondary difmap
_audit_creation_method SHELXL-97
_cell_angle_alpha 109.295(2)
_cell_angle_beta 107.267(2)
_cell_angle_gamma 104.026(2)
_cell_formula_units_Z 2
_cell_length_a 7.5793(10)
_cell_length_b 10.4791(13)
_cell_length_c 11.0258(14)
_cell_measurement_reflns_used 2550
_cell_measurement_temperature 298(2)
_cell_measurement_theta_max 25.10
_cell_measurement_theta_min 2.15
_cell_volume 730.80(16)
_computing_cell_refinement 'SAINT (Bruker, 2004)'
_computing_data_collection 'APEX-II (Bruker, 2004)'
_computing_data_reduction SAINT
_computing_molecular_graphics 'SHELXTL (Bruker, 2004)'
_computing_publication_material SHELXTL
_computing_structure_refinement 'SHELXL-97 (Sheldrick, 1997)'
_computing_structure_solution 'SHELXS-97 (Sheldrick, 1997)'
_diffrn_ambient_temperature 298(2)
_diffrn_measured_fraction_theta_full 0.983
_diffrn_measured_fraction_theta_max 0.983
_diffrn_measurement_device_type 'Bruker APEX-II area-detector diffractometer'
_diffrn_measurement_method '\f and \w scan'
_diffrn_radiation_monochromator graphite
_diffrn_radiation_source 'fine-focus sealed tube'
_diffrn_radiation_type MoK\a
_diffrn_radiation_wavelength 0.71073
_diffrn_reflns_av_R_equivalents 0.0143
_diffrn_reflns_av_sigmaI/netI 0.0273
_diffrn_reflns_limit_h_max 9
_diffrn_reflns_limit_h_min -7
_diffrn_reflns_limit_k_max 11
_diffrn_reflns_limit_k_min -12
_diffrn_reflns_limit_l_max 13
_diffrn_reflns_limit_l_min -12
_diffrn_reflns_number 3739
_diffrn_reflns_theta_full 25.10
_diffrn_reflns_theta_max 25.10
_diffrn_reflns_theta_min 2.15
_diffrn_standards_number 0
_exptl_absorpt_coefficient_mu 1.373
_exptl_absorpt_correction_T_max 0.8592
_exptl_absorpt_correction_T_min 0.6271
_exptl_absorpt_correction_type multi-scan
_exptl_absorpt_process_details SADABS
_exptl_crystal_colour green
_exptl_crystal_density_diffrn 1.690
_exptl_crystal_density_method 'not measured'
_exptl_crystal_description block
_exptl_crystal_F_000 382
_exptl_crystal_size_max 0.37
_exptl_crystal_size_mid 0.18
_exptl_crystal_size_min 0.11
_refine_diff_density_max 0.296
_refine_diff_density_min -0.263
_refine_diff_density_rms 0.050
_refine_ls_extinction_coef 0.0097(19)
_refine_ls_extinction_expression Fc^*^=kFc[1+0.001xFc^2^\l^3^/sin(2\q)]^-1/4^
_refine_ls_extinction_method SHELXL
_refine_ls_goodness_of_fit_ref 1.016
_refine_ls_hydrogen_treatment mixed
_refine_ls_matrix_type full
_refine_ls_number_parameters 227
_refine_ls_number_reflns 2550
_refine_ls_number_restraints 6
_refine_ls_restrained_S_all 1.015
_refine_ls_R_factor_all 0.0293
_refine_ls_R_factor_gt 0.0255
_refine_ls_shift/su_max 0.086
_refine_ls_shift/su_mean 0.005
_refine_ls_structure_factor_coef Fsqd
_refine_ls_weighting_details 'calc w=1/[\s^2^(Fo^2^)+(0.0502P)^2^] where P=(Fo^2^+2Fc^2^)/3'
_refine_ls_weighting_scheme calc
_refine_ls_wR_factor_gt 0.0713
_refine_ls_wR_factor_ref 0.0730
_reflns_number_gt 2250
_reflns_number_total 2550
_reflns_threshold_expression >2sigma(I)
_cod_data_source_file 1267-2267.cff
_cod_data_source_block
;
;
_cod_database_code 8102285

loop_
_symmetry_equiv_pos_as_xyz
'x, y, z'
'-x, -y, -z'

loop_
_atom_site_label
_atom_site_type_symbol
_atom_site_fract_x
_atom_site_fract_y
_atom_site_fract_z
_atom_site_U_iso_or_equiv
_atom_site_adp_type
_atom_site_occupancy
_atom_site_symmetry_multiplicity
_atom_site_calc_flag
_atom_site_refinement_flags
_atom_site_disorder_assembly
_atom_site_disorder_group
Ni1 Ni 0.35767(4) 0.12744(3) 0.25001(3) 0.02624(12) Uani 1 1 d . . .
N1 N 0.0701(2) 0.25882(18) 0.20545(18) 0.0286(4) Uani 1 1 d . . .
N2 N 0.5996(3) 0.09354(19) 0.34366(18) 0.0315(4) Uani 1 1 d . . .
O1 O 0.3842(2) 0.25930(18) 0.43273(16) 0.0420(4) Uani 1 1 d . . .
O2 O 0.3081(3) 0.4154(2) 0.57803(17) 0.0537(5) Uani 1 1 d . . .
O3 O 0.0960(2) 0.13254(16) 0.16824(15) 0.0358(4) Uani 1 1 d . . .
O4 O -0.2846(2) 0.03788(16) -0.06935(15) 0.0357(4) Uani 1 1 d . . .
O5 O -0.0767(3) 0.16668(19) -0.13056(17) 0.0483(4) Uani 1 1 d . . .
O6 O 0.5235(3) 0.2967(2) 0.2041(2) 0.0577(5) Uani 1 1 d D . .
O7 O 0.4732(4) 0.6361(3) 0.1894(3) 0.0919(8) Uani 1 1 d D . .
O8 O 0.6833(4) 0.6549(3) 0.0209(3) 0.0823(7) Uani 1 1 d D . .
C1 C 0.2931(3) 0.3435(2) 0.4592(2) 0.0355(5) Uani 1 1 d . . .
C2 C 0.1574(3) 0.3641(2) 0.3408(2) 0.0312(5) Uani 1 1 d . . .
C3 C 0.1189(4) 0.4906(2) 0.3686(2) 0.0410(6) Uani 1 1 d . . .
H3 H 0.1757 0.5632 0.4606 0.049 Uiso 1 1 calc R . .
C4 C -0.0032(4) 0.5104(3) 0.2613(3) 0.0471(6) Uani 1 1 d . . .
H4 H -0.0260 0.5968 0.2803 0.057 Uiso 1 1 calc R . .
C5 C -0.0904(4) 0.4015(2) 0.1264(2) 0.0411(6) Uani 1 1 d . . .
H5 H -0.1735 0.4136 0.0535 0.049 Uiso 1 1 calc R . .
C6 C -0.0551(3) 0.2742(2) 0.0988(2) 0.0309(5) Uani 1 1 d . . .
C7 C -0.1447(3) 0.1487(2) -0.0462(2) 0.0321(5) Uani 1 1 d . . .
C8 C 0.6617(3) 0.1147(2) 0.4785(2) 0.0356(5) Uani 1 1 d . . .
H8 H 0.5972 0.1550 0.5315 0.043 Uiso 1 1 calc R . .
C9 C 0.8159(3) 0.0796(2) 0.5420(2) 0.0363(5) Uani 1 1 d . . .
H9 H 0.8526 0.0955 0.6357 0.044 Uiso 1 1 calc R . .
C10 C 0.9171(3) 0.0206(2) 0.4672(2) 0.0292(5) Uani 1 1 d . . .
C11 C 0.8572(3) 0.0039(3) 0.3287(2) 0.0377(5) Uani 1 1 d . . .
H11 H 0.9235 -0.0316 0.2749 0.045 Uiso 1 1 calc R . .
C12 C 0.7002(3) 0.0400(3) 0.2717(2) 0.0376(5) Uani 1 1 d . . .
H12 H 0.6618 0.0267 0.1787 0.045 Uiso 1 1 calc R . .
H6A H 0.583(5) 0.3823(17) 0.271(2) 0.080 Uiso 1 1 d D . .
H6B H 0.465(4) 0.297(4) 0.1244(19) 0.080 Uiso 1 1 d D . .
H7A H 0.545(4) 0.646(4) 0.2697(18) 0.080 Uiso 1 1 d D . .
H7B H 0.421(5) 0.5456(14) 0.137(3) 0.080 Uiso 1 1 d D . .
H8A H 0.802(2) 0.715(3) 0.063(3) 0.080 Uiso 1 1 d D . .
H8B H 0.627(5) 0.674(4) 0.077(3) 0.080 Uiso 1 1 d D . .

loop_
_atom_site_aniso_label
_atom_site_aniso_U_11
_atom_site_aniso_U_22
_atom_site_aniso_U_33
_atom_site_aniso_U_23
_atom_site_aniso_U_13
_atom_site_aniso_U_12
Ni1 0.02452(17) 0.02996(17) 0.01830(16) 0.00634(12) 0.00322(11) 0.01358(12)
N1 0.0269(9) 0.0283(9) 0.0260(9) 0.0078(7) 0.0075(7) 0.0132(7)
N2 0.0301(9) 0.0363(10) 0.0261(10) 0.0117(8) 0.0089(8) 0.0151(8)
O1 0.0452(9) 0.0530(10) 0.0233(8) 0.0096(7) 0.0071(7) 0.0299(8)
O2 0.0729(13) 0.0598(11) 0.0228(9) 0.0071(8) 0.0147(8) 0.0373(10)
O3 0.0369(8) 0.0307(8) 0.0297(8) 0.0047(7) 0.0042(7) 0.0202(7)
O4 0.0293(8) 0.0386(9) 0.0270(8) 0.0050(7) 0.0052(6) 0.0142(7)
O5 0.0596(11) 0.0540(11) 0.0291(9) 0.0153(8) 0.0194(8) 0.0205(9)
O6 0.0680(13) 0.0463(11) 0.0418(11) 0.0172(9) 0.0154(10) 0.0062(10)
O7 0.097(2) 0.1020(19) 0.0743(18) 0.0553(17) 0.0172(16) 0.0324(17)
O8 0.0684(15) 0.0904(17) 0.0553(15) 0.0297(13) 0.0141(12) -0.0053(13)
C1 0.0374(12) 0.0356(12) 0.0247(12) 0.0072(10) 0.0086(10) 0.0131(10)
C2 0.0310(11) 0.0323(11) 0.0232(11) 0.0061(9) 0.0091(9) 0.0117(9)
C3 0.0460(14) 0.0353(12) 0.0297(12) 0.0039(10) 0.0091(11) 0.0185(11)
C4 0.0540(15) 0.0329(13) 0.0433(15) 0.0089(11) 0.0085(12) 0.0237(11)
C5 0.0461(14) 0.0393(13) 0.0364(13) 0.0155(11) 0.0088(11) 0.0253(11)
C6 0.0280(11) 0.0343(12) 0.0262(11) 0.0103(9) 0.0072(9) 0.0139(9)
C7 0.0314(11) 0.0377(12) 0.0249(11) 0.0109(10) 0.0051(9) 0.0213(10)
C8 0.0359(12) 0.0451(13) 0.0282(12) 0.0151(10) 0.0118(10) 0.0221(10)
C9 0.0387(12) 0.0499(14) 0.0245(11) 0.0168(10) 0.0122(10) 0.0237(11)
C10 0.0263(10) 0.0317(11) 0.0256(11) 0.0112(9) 0.0075(9) 0.0104(9)
C11 0.0350(12) 0.0543(14) 0.0291(12) 0.0176(11) 0.0147(10) 0.0241(11)
C12 0.0359(12) 0.0526(14) 0.0256(11) 0.0165(11) 0.0105(10) 0.0220(11)

loop_
_atom_type_symbol
_atom_type_description
_atom_type_scat_dispersion_real
_atom_type_scat_dispersion_imag
_atom_type_scat_source
C C 0.0033 0.0016 'International Tables Vol C Tables 4.2.6.8 and 6.1.1.4'
H H 0.0000 0.0000 'International Tables Vol C Tables 4.2.6.8 and 6.1.1.4'
N N 0.0061 0.0033 'International Tables Vol C Tables 4.2.6.8 and 6.1.1.4'
O O 0.0106 0.0060 'International Tables Vol C Tables 4.2.6.8 and 6.1.1.4'
Ni Ni 0.3393 1.1124 'International Tables Vol C Tables 4.2.6.8 and 6.1.1.4'

loop_
_geom_angle_atom_site_label_1
_geom_angle_atom_site_label_2
_geom_angle_atom_site_label_3
_geom_angle
_geom_angle_site_symmetry_1
_geom_angle_site_symmetry_3
_geom_angle_publ_flag
O3 Ni1 O1 87.93(6) . . ?
O3 Ni1 O4 87.39(6) . 2 ?
O1 Ni1 O4 166.97(7) . 2 ?
O3 Ni1 N2 168.96(7) . . ?
O1 Ni1 N2 90.47(7) . . ?
O4 Ni1 N2 91.80(7) 2 . ?
O3 Ni1 O6 97.09(7) . . ?
O1 Ni1 O6 96.61(8) . . ?
O4 Ni1 O6 96.03(7) 2 . ?
N2 Ni1 O6 93.94(8) . . ?
O3 N1 C2 123.00(17) . . ?
O3 N1 C6 115.16(16) . . ?
C2 N1 C6 121.82(17) . . ?
C12 N2 C8 116.89(18) . . ?
C12 N2 Ni1 121.27(14) . . ?
C8 N2 Ni1 121.72(15) . . ?
C1 O1 Ni1 128.63(15) . . ?
N1 O3 Ni1 120.31(12) . . ?
C7 O4 Ni1 111.97(14) . 2 ?
Ni1 O6 H6A 116(2) . . ?
Ni1 O6 H6B 117(2) . . ?
H6A O6 H6B 112(3) . . ?
H7A O7 H7B 106(3) . . ?
H8A O8 H8B 108(3) . . ?
O2 C1 O1 124.3(2) . . ?
O2 C1 C2 115.62(19) . . ?
O1 C1 C2 120.07(19) . . ?
N1 C2 C3 118.5(2) . . ?
N1 C2 C1 121.11(18) . . ?
C3 C2 C1 120.40(19) . . ?
C2 C3 C4 120.7(2) . . ?
C2 C3 H3 119.7 . . ?
C4 C3 H3 119.7 . . ?
C5 C4 C3 119.3(2) . . ?
C5 C4 H4 120.3 . . ?
C3 C4 H4 120.3 . . ?
C4 C5 C6 120.1(2) . . ?
C4 C5 H5 120.0 . . ?
C6 C5 H5 120.0 . . ?
N1 C6 C5 119.6(2) . . ?
N1 C6 C7 116.71(17) . . ?
C5 C6 C7 123.70(19) . . ?
O5 C7 O4 126.8(2) . . ?
O5 C7 C6 116.7(2) . . ?
O4 C7 C6 116.50(19) . . ?
N2 C8 C9 123.1(2) . . ?
N2 C8 H8 118.4 . . ?
C9 C8 H8 118.4 . . ?
C8 C9 C10 120.3(2) . . ?
C8 C9 H9 119.9 . . ?
C10 C9 H9 119.9 . . ?
C9 C10 C11 116.47(19) . . ?
C9 C10 C10 121.4(2) . 2_756 ?
C11 C10 C10 122.1(2) . 2_756 ?
C12 C11 C10 120.0(2) . . ?
C12 C11 H11 120.0 . . ?
C10 C11 H11 120.0 . . ?
N2 C12 C11 123.2(2) . . ?
N2 C12 H12 118.4 . . ?
C11 C12 H12 118.4 . . ?

loop_
_geom_bond_atom_site_label_1
_geom_bond_atom_site_label_2
_geom_bond_distance
_geom_bond_site_symmetry_2
_geom_bond_publ_flag
Ni1 O3 1.9419(14) . ?
Ni1 O1 1.9478(15) . ?
Ni1 O4 1.9686(15) 2 ?
Ni1 N2 1.9969(17) . ?
Ni1 O6 2.2081(18) . ?
N1 O3 1.332(2) . ?
N1 C2 1.361(3) . ?
N1 C6 1.359(3) . ?
N2 C12 1.341(3) . ?
N2 C8 1.341(3) . ?
O1 C1 1.259(3) . ?
O2 C1 1.231(3) . ?
O4 C7 1.259(3) . ?
O4 Ni1 1.9686(15) 2 ?
O5 C7 1.233(3) . ?
O6 H6A 0.848(10) . ?
O6 H6B 0.859(10) . ?
O7 H7A 0.845(10) . ?
O7 H7B 0.842(10) . ?
O8 H8A 0.839(10) . ?
O8 H8B 0.847(10) . ?
C1 C2 1.518(3) . ?
C2 C3 1.381(3) . ?
C3 C4 1.380(3) . ?
C3 H3 0.9300 . ?
C4 C5 1.371(3) . ?
C4 H4 0.9300 . ?
C5 C6 1.377(3) . ?
C5 H5 0.9300 . ?
C6 C7 1.510(3) . ?
C8 C9 1.373(3) . ?
C8 H8 0.9300 . ?
C9 C10 1.386(3) . ?
C9 H9 0.9300 . ?
C10 C11 1.394(3) . ?
C10 C10 1.489(4) 2_756 ?
C11 C12 1.373(3) . ?
C11 H11 0.9300 . ?
C12 H12 0.9300 . ?

loop_
_geom_torsion_atom_site_label_1
_geom_torsion_atom_site_label_2
_geom_torsion_atom_site_label_3
_geom_torsion_atom_site_label_4
_geom_torsion
_geom_torsion_site_symmetry_1
_geom_torsion_site_symmetry_2
_geom_torsion_site_symmetry_3
_geom_torsion_site_symmetry_4
_geom_torsion_publ_flag
O3 Ni1 N2 C12 117.5(3) . . . . ?
O1 Ni1 N2 C12 -160.93(18) . . . . ?
O4 Ni1 N2 C12 31.90(18) 2 . . . ?
O6 Ni1 N2 C12 -64.27(18) . . . . ?
O3 Ni1 N2 C8 -58.4(4) . . . . ?
O1 Ni1 N2 C8 23.18(18) . . . . ?
O4 Ni1 N2 C8 -143.99(18) 2 . . . ?
O6 Ni1 N2 C8 119.84(18) . . . . ?
O3 Ni1 O1 C1 -21.5(2) . . . . ?
O4 Ni1 O1 C1 -90.5(3) 2 . . . ?
N2 Ni1 O1 C1 169.5(2) . . . . ?
O6 Ni1 O1 C1 75.4(2) . . . . ?
C2 N1 O3 Ni1 -41.0(2) . . . . ?
C6 N1 O3 Ni1 140.78(15) . . . . ?
O1 Ni1 O3 N1 44.55(15) . . . . ?
O4 Ni1 O3 N1 -147.61(15) 2 . . . ?
N2 Ni1 O3 N1 126.4(3) . . . . ?
O6 Ni1 O3 N1 -51.86(15) . . . . ?
Ni1 O1 C1 O2 174.22(18) . . . . ?
Ni1 O1 C1 C2 -7.1(3) . . . . ?
O3 N1 C2 C3 -179.19(19) . . . . ?
C6 N1 C2 C3 -1.0(3) . . . . ?
O3 N1 C2 C1 0.4(3) . . . . ?
C6 N1 C2 C1 178.56(19) . . . . ?
O2 C1 C2 N1 -155.7(2) . . . . ?
O1 C1 C2 N1 25.5(3) . . . . ?
O2 C1 C2 C3 23.9(3) . . . . ?
O1 C1 C2 C3 -154.9(2) . . . . ?
N1 C2 C3 C4 -0.9(4) . . . . ?
C1 C2 C3 C4 179.5(2) . . . . ?
C2 C3 C4 C5 1.6(4) . . . . ?
C3 C4 C5 C6 -0.4(4) . . . . ?
O3 N1 C6 C5 -179.5(2) . . . . ?
C2 N1 C6 C5 2.2(3) . . . . ?
O3 N1 C6 C7 -0.8(3) . . . . ?
C2 N1 C6 C7 -179.12(18) . . . . ?
C4 C5 C6 N1 -1.5(4) . . . . ?
C4 C5 C6 C7 180.0(2) . . . . ?
Ni1 O4 C7 O5 11.0(3) 2 . . . ?
Ni1 O4 C7 C6 -170.93(13) 2 . . . ?
N1 C6 C7 O5 -105.6(2) . . . . ?
C5 C6 C7 O5 72.9(3) . . . . ?
N1 C6 C7 O4 76.1(2) . . . . ?
C5 C6 C7 O4 -105.3(3) . . . . ?
C12 N2 C8 C9 -2.3(3) . . . . ?
Ni1 N2 C8 C9 173.78(17) . . . . ?
N2 C8 C9 C10 0.6(4) . . . . ?
C8 C9 C10 C11 1.8(3) . . . . ?
C8 C9 C10 C10 -179.0(2) . . . 2_756 ?
C9 C10 C11 C12 -2.5(3) . . . . ?
C10 C10 C11 C12 178.4(2) 2_756 . . . ?
C8 N2 C12 C11 1.5(3) . . . . ?
Ni1 N2 C12 C11 -174.55(18) . . . . ?
C10 C11 C12 N2 0.9(4) . . . . ?
